data_7104294
loop_
_publ_author_name
'Agou, Tomohiro'
'Sekine, Masaki'
'Kobayashi, Junji'
'Kawashima, Takayuki'

_publ_section_title
;
 Synthesis and reactivity of a bis(dimesitylboryl)azaborine and its
 fluoride sensing ability.
;
_journal_issue 14
_journal_name_full 'Chemical communications (Cambridge, England)'
_journal_page_first 1894
_journal_page_last 1896
_journal_paper_doi 10.1039/b818505k
_journal_volume 34
_journal_year 2009
_chemical_formula_sum 'C64 H76 B3 N'
_chemical_formula_weight 891.69
_chemical_name_systematic
;
?
;
_space_group_IT_number 14
_symmetry_cell_setting monoclinic
_symmetry_space_group_name_Hall '-P 2yn'
_symmetry_space_group_name_H-M 'P 1 21/n 1'
_atom_sites_solution_hydrogens geom
_atom_sites_solution_primary direct
_atom_sites_solution_secondary difmap
_audit_creation_method SHELXL-97
_cell_angle_alpha 90.00
_cell_angle_beta 108.4178(10)
_cell_angle_gamma 90.00
_cell_formula_units_Z 4
_cell_length_a 14.1943(11)
_cell_length_b 23.5686(13)
_cell_length_c 16.7739(11)
_cell_measurement_reflns_used 11920
_cell_measurement_temperature 120(2)
_cell_measurement_theta_max 27.48
_cell_measurement_theta_min 3.00
_cell_volume 5324.1(6)
_computing_structure_refinement 'SHELXL-97 (Sheldrick, 1997)'
_computing_structure_solution 'SHELXS-97 (Sheldrick, 1990)'
_diffrn_ambient_temperature 120(2)
_diffrn_measured_fraction_theta_full 0.975
_diffrn_measured_fraction_theta_max 0.975
_diffrn_measurement_device_type ccd
_diffrn_measurement_method dtprofit.ref
_diffrn_radiation_monochromator graphite
_diffrn_radiation_source 'fine-focus sealed tube'
_diffrn_radiation_type MoK\a
_diffrn_radiation_wavelength 0.71070
_diffrn_reflns_av_R_equivalents 0.0424
_diffrn_reflns_av_sigmaI/netI 0.0519
_diffrn_reflns_limit_h_max 17
_diffrn_reflns_limit_h_min -18
_diffrn_reflns_limit_k_max 30
_diffrn_reflns_limit_k_min -30
_diffrn_reflns_limit_l_max 21
_diffrn_reflns_limit_l_min -21
_diffrn_reflns_number 40560
_diffrn_reflns_theta_full 27.48
_diffrn_reflns_theta_max 27.48
_diffrn_reflns_theta_min 3.00
_exptl_absorpt_coefficient_mu 0.062
_exptl_absorpt_correction_T_max 0.9877
_exptl_absorpt_correction_T_min 0.9877
_exptl_absorpt_correction_type multi-scan
_exptl_crystal_colour yellow
_exptl_crystal_density_diffrn 1.112
_exptl_crystal_density_method 'not measured'
_exptl_crystal_description block
_exptl_crystal_F_000 1928
_exptl_crystal_size_max 0.20
_exptl_crystal_size_mid 0.20
_exptl_crystal_size_min 0.20
_refine_diff_density_max 0.381
_refine_diff_density_min -0.207
_refine_diff_density_rms 0.046
_refine_ls_extinction_method none
_refine_ls_goodness_of_fit_ref 1.081
_refine_ls_hydrogen_treatment constr
_refine_ls_matrix_type full
_refine_ls_number_parameters 632
_refine_ls_number_reflns 11920
_refine_ls_number_restraints 0
_refine_ls_restrained_S_all 1.081
_refine_ls_R_factor_all 0.0686
_refine_ls_R_factor_gt 0.0517
_refine_ls_shift/su_max 0.001
_refine_ls_shift/su_mean 0.000
_refine_ls_structure_factor_coef Fsqd
_refine_ls_weighting_details 'calc w=1/[\s^2^(Fo^2^)+(0.0800P)^2^+0.5501P] where P=(Fo^2^+2Fc^2^)/3'
_refine_ls_weighting_scheme calc
_refine_ls_wR_factor_gt 0.1401
_refine_ls_wR_factor_ref 0.1544
_reflns_number_gt 9120
_reflns_number_total 11920
_reflns_threshold_expression >2sigma(I)
_cod_data_source_file b818505k.txt
_cod_data_source_block crystalclear
_cod_depositor_comments
;
The following automatic conversions were performed:
'_exptl_absorpt_correction_type' value 'Multi-scan' changed to
'multi-scan' according to
'/home/saulius/struct/CIF-dictionaries/cif_core.dic' dictionary named
'cif_core.dic' version 2.4.1 from 2010-06-29.

Automatic conversion script
Id: cif_fix_enum 1527 2010-12-29 10:47:43Z saulius 
;
_cod_original_sg_symbol_H-M P21/n
_cod_database_code 7104294

loop_
_symmetry_equiv_pos_as_xyz
'x, y, z'
'-x+1/2, y+1/2, -z+1/2'
'-x, -y, -z'
'x-1/2, -y-1/2, z-1/2'

loop_
_atom_site_label
_atom_site_type_symbol
_atom_site_fract_x
_atom_site_fract_y
_atom_site_fract_z
_atom_site_U_iso_or_equiv
_atom_site_adp_type
_atom_site_occupancy
_atom_site_symmetry_multiplicity
_atom_site_calc_flag
_atom_site_refinement_flags
_atom_site_disorder_assembly
_atom_site_disorder_group
N2 N 0.40601(8) 0.54375(5) 0.42785(7) 0.0198(2) Uani 1 1 d . . .
C1 C 0.31510(10) 0.45853(5) 0.36498(8) 0.0186(3) Uani 1 1 d . . .
C2 C 0.45256(10) 0.54811(5) 0.36600(8) 0.0185(3) Uani 1 1 d . . .
C3 C 0.15932(10) 0.30103(6) 0.39009(9) 0.0220(3) Uani 1 1 d . . .
C4 C 0.25358(10) 0.41326(5) 0.37216(9) 0.0202(3) Uani 1 1 d . . .
H1 H 0.2380 0.3851 0.3294 0.024 Uiso 1 1 calc R . .
C5 C 0.34225(10) 0.49916(5) 0.43046(8) 0.0184(3) Uani 1 1 d . . .
C6 C 0.56900(11) 0.59615(6) 0.31070(9) 0.0253(3) Uani 1 1 d . . .
H2 H 0.6132 0.6270 0.3141 0.030 Uiso 1 1 calc R . .
C7 C 0.24031(11) 0.44990(6) 0.49971(9) 0.0241(3) Uani 1 1 d . . .
H3 H 0.2135 0.4482 0.5449 0.029 Uiso 1 1 calc R . .
C8 C 0.52212(11) 0.59160(6) 0.37085(9) 0.0237(3) Uani 1 1 d . . .
H4 H 0.5368 0.6180 0.4159 0.028 Uiso 1 1 calc R . .
C9 C 0.42943(10) 0.51003(5) 0.29670(8) 0.0183(3) Uani 1 1 d . . .
C10 C 0.19831(11) 0.35555(6) 0.07228(9) 0.0235(3) Uani 1 1 d . . .
C11 C 0.70448(10) 0.46124(6) 0.20622(9) 0.0237(3) Uani 1 1 d . . .
C12 C 0.30301(10) 0.49391(6) 0.49751(9) 0.0225(3) Uani 1 1 d . . .
H5 H 0.3201 0.5211 0.5416 0.027 Uiso 1 1 calc R . .
C13 C 0.21414(10) 0.40711(5) 0.43783(8) 0.0206(3) Uani 1 1 d . . .
C14 C 0.48311(10) 0.51558(5) 0.23934(8) 0.0207(3) Uani 1 1 d . . .
H6 H 0.4697 0.4892 0.1943 0.025 Uiso 1 1 calc R . .
C15 C 0.30077(10) 0.42681(5) 0.20764(8) 0.0186(3) Uani 1 1 d . . .
C16 C 0.29451(11) 0.34350(6) 0.12130(9) 0.0223(3) Uani 1 1 d . . .
H7 H 0.3261 0.3107 0.1089 0.027 Uiso 1 1 calc R . .
C17 C 0.06659(11) 0.36048(6) 0.48784(9) 0.0242(3) Uani 1 1 d . . .
C18 C 0.65964(10) 0.50641(6) 0.15145(9) 0.0229(3) Uani 1 1 d . . .
C19 C 0.55423(10) 0.55702(6) 0.24428(9) 0.0222(3) Uani 1 1 d . . .
C20 C 0.34664(10) 0.37800(6) 0.18835(8) 0.0202(3) Uani 1 1 d . . .
C21 C 0.47120(11) 0.64565(7) 0.08146(11) 0.0332(4) Uani 1 1 d . . .
H56 H 0.4289 0.6775 0.0863 0.050 Uiso 1 1 calc R . .
H57 H 0.4566 0.6126 0.1110 0.050 Uiso 1 1 calc R . .
H58 H 0.4582 0.6363 0.0220 0.050 Uiso 1 1 calc R . .
C22 C -0.07223(12) 0.40843(7) 0.51473(11) 0.0345(4) Uani 1 1 d . . .
H8 H -0.1199 0.4382 0.5018 0.041 Uiso 1 1 calc R . .
C23 C 0.66077(11) 0.50286(6) 0.06722(9) 0.0256(3) Uani 1 1 d . . .
C24 C 0.25023(10) 0.27125(6) 0.41559(9) 0.0230(3) Uani 1 1 d . . .
C25 C 0.20338(11) 0.43990(6) 0.15720(9) 0.0222(3) Uani 1 1 d . . .
C26 C 0.65045(10) 0.62269(6) 0.16536(9) 0.0226(3) Uani 1 1 d . . .
C27 C 0.74979(11) 0.41656(6) 0.17812(9) 0.0276(3) Uani 1 1 d . . .
H9 H 0.7816 0.3876 0.2167 0.033 Uiso 1 1 calc R . .
C28 C 0.14031(13) 0.27321(7) 0.57729(10) 0.0341(4) Uani 1 1 d . . .
H15 H 0.2041 0.2889 0.6117 0.051 Uiso 1 1 calc R . .
H16 H 0.1484 0.2549 0.5274 0.051 Uiso 1 1 calc R . .
H17 H 0.1172 0.2452 0.6101 0.051 Uiso 1 1 calc R . .
C29 C 0.75073(11) 0.64010(6) 0.19623(9) 0.0257(3) Uani 1 1 d . . .
C30 C 0.15395(11) 0.40437(6) 0.09026(9) 0.0244(3) Uani 1 1 d . . .
H10 H 0.0885 0.4138 0.0563 0.029 Uiso 1 1 calc R . .
C31 C 0.06520(11) 0.32036(6) 0.55050(10) 0.0276(3) Uani 1 1 d . . .
C32 C 0.70541(11) 0.73444(6) 0.13708(10) 0.0277(3) Uani 1 1 d . . .
C33 C 0.42642(13) 0.58752(6) 0.49350(10) 0.0339(4) Uani 1 1 d . . .
H29 H 0.3704 0.5899 0.5156 0.051 Uiso 1 1 calc R . .
H30 H 0.4357 0.6242 0.4696 0.051 Uiso 1 1 calc R . .
H31 H 0.4868 0.5776 0.5391 0.051 Uiso 1 1 calc R . .
C34 C 0.70394(12) 0.45651(7) 0.04143(10) 0.0305(3) Uani 1 1 d . . .
H18 H 0.7020 0.4544 -0.0156 0.037 Uiso 1 1 calc R . .
C35 C 0.26286(11) 0.22329(6) 0.37152(10) 0.0258(3) Uani 1 1 d . . .
H11 H 0.3239 0.2032 0.3904 0.031 Uiso 1 1 calc R . .
C36 C 0.61468(13) 0.54768(7) 0.00247(10) 0.0347(4) Uani 1 1 d . . .
H59 H 0.6254 0.5378 -0.0508 0.052 Uiso 1 1 calc R . .
H60 H 0.6454 0.5845 0.0220 0.052 Uiso 1 1 calc R . .
H61 H 0.5432 0.5498 -0.0059 0.052 Uiso 1 1 calc R . .
C37 C -0.01313(12) 0.44806(7) 0.40184(11) 0.0350(4) Uani 1 1 d . . .
H41 H -0.0444 0.4303 0.3470 0.053 Uiso 1 1 calc R . .
H42 H 0.0531 0.4618 0.4049 0.053 Uiso 1 1 calc R . .
H43 H -0.0539 0.4800 0.4090 0.053 Uiso 1 1 calc R . .
B8 B 0.14542(12) 0.35599(7) 0.43936(10) 0.0215(3) Uani 1 1 d . . .
C39 C 0.14463(12) 0.31373(6) 0.00377(9) 0.0301(3) Uani 1 1 d . . .
H19 H 0.1933 0.3007 -0.0244 0.036 Uiso 1 1 calc R . .
C40 C 0.10105(12) 0.23444(6) 0.27464(9) 0.0279(3) Uani 1 1 d . . .
H12 H 0.0502 0.2224 0.2256 0.033 Uiso 1 1 calc R . .
C41 C -0.00420(11) 0.40502(6) 0.47060(10) 0.0287(3) Uani 1 1 d . . .
B11 B 0.34998(11) 0.46449(6) 0.28775(9) 0.0185(3) Uani 1 1 d . . .
C43 C 0.51841(12) 0.35074(7) 0.18817(10) 0.0325(4) Uani 1 1 d . . .
H32 H 0.4908 0.3204 0.1475 0.049 Uiso 1 1 calc R . .
H33 H 0.5845 0.3396 0.2247 0.049 Uiso 1 1 calc R . .
H34 H 0.5236 0.3857 0.1582 0.049 Uiso 1 1 calc R . .
C44 C 0.57911(11) 0.66205(6) 0.12012(9) 0.0254(3) Uani 1 1 d . . .
C45 C -0.00436(12) 0.32582(7) 0.59318(10) 0.0344(4) Uani 1 1 d . . .
H20 H -0.0048 0.2985 0.6347 0.041 Uiso 1 1 calc R . .
C46 C 0.77568(11) 0.69562(6) 0.18283(9) 0.0280(3) Uani 1 1 d . . .
H13 H 0.8429 0.7074 0.2057 0.034 Uiso 1 1 calc R . .
C47 C 0.08479(11) 0.28200(6) 0.31767(9) 0.0245(3) Uani 1 1 d . . .
C48 C 0.70945(12) 0.45953(7) 0.29765(9) 0.0283(3) Uani 1 1 d . . .
H35 H 0.6447 0.4483 0.3017 0.042 Uiso 1 1 calc R . .
H36 H 0.7270 0.4972 0.3226 0.042 Uiso 1 1 calc R . .
H37 H 0.7599 0.4320 0.3278 0.042 Uiso 1 1 calc R . .
C49 C 0.33590(11) 0.28886(6) 0.49110(10) 0.0306(3) Uani 1 1 d . . .
H44 H 0.3658 0.2551 0.5234 0.046 Uiso 1 1 calc R . .
H45 H 0.3117 0.3142 0.5266 0.046 Uiso 1 1 calc R . .
H46 H 0.3858 0.3086 0.4723 0.046 Uiso 1 1 calc R . .
C50 C 0.75002(12) 0.41294(6) 0.09571(10) 0.0299(3) Uani 1 1 d . . .
C51 C 0.14973(11) 0.49259(6) 0.17386(9) 0.0272(3) Uani 1 1 d . . .
H21 H 0.1943 0.5109 0.2259 0.033 Uiso 1 1 calc R . .
C52 C 0.20350(13) 0.15063(7) 0.25701(12) 0.0392(4) Uani 1 1 d . . .
H47 H 0.2742 0.1407 0.2748 0.059 Uiso 1 1 calc R . .
H48 H 0.1798 0.1568 0.1961 0.059 Uiso 1 1 calc R . .
H49 H 0.1658 0.1196 0.2714 0.059 Uiso 1 1 calc R . .
C53 C 0.60780(11) 0.71667(6) 0.10546(10) 0.0286(3) Uani 1 1 d . . .
H14 H 0.5590 0.7423 0.0729 0.034 Uiso 1 1 calc R . .
C54 C 0.73462(13) 0.79414(7) 0.12124(12) 0.0397(4) Uani 1 1 d . . .
H71 H 0.6768 0.8138 0.0836 0.060 Uiso 1 1 calc R . .
H72 H 0.7874 0.7926 0.0952 0.060 Uiso 1 1 calc R . .
H73 H 0.7586 0.8147 0.1747 0.060 Uiso 1 1 calc R . .
C55 C -0.01171(12) 0.31423(7) 0.28330(11) 0.0335(4) Uani 1 1 d . . .
H38 H -0.0013 0.3474 0.2518 0.050 Uiso 1 1 calc R . .
H39 H -0.0344 0.3267 0.3299 0.050 Uiso 1 1 calc R . .
H40 H -0.0620 0.2895 0.2459 0.050 Uiso 1 1 calc R . .
C56 C 0.05617(14) 0.33867(8) -0.06356(11) 0.0432(4) Uani 1 1 d . . .
H22 H 0.0049 0.3494 -0.0386 0.065 Uiso 1 1 calc R . .
H23 H 0.0292 0.3104 -0.1077 0.065 Uiso 1 1 calc R . .
H24 H 0.0772 0.3723 -0.0878 0.065 Uiso 1 1 calc R . .
C57 C 0.45050(10) 0.36077(6) 0.24132(9) 0.0233(3) Uani 1 1 d . . .
H25 H 0.4792 0.3927 0.2809 0.028 Uiso 1 1 calc R . .
C58 C -0.07260(12) 0.36966(8) 0.57710(11) 0.0379(4) Uani 1 1 d . . .
C59 C 0.18922(12) 0.20400(6) 0.30111(10) 0.0279(3) Uani 1 1 d . . .
C60 C 0.79905(14) 0.36417(7) 0.06617(11) 0.0404(4) Uani 1 1 d . . .
H62 H 0.8682 0.3739 0.0729 0.061 Uiso 1 1 calc R . .
H63 H 0.7637 0.3565 0.0068 0.061 Uiso 1 1 calc R . .
H64 H 0.7971 0.3303 0.0996 0.061 Uiso 1 1 calc R . .
B9 B 0.61950(12) 0.56088(7) 0.18461(10) 0.0223(3) Uani 1 1 d . . .
C62 C 0.44688(13) 0.30822(8) 0.29425(12) 0.0411(4) Uani 1 1 d . . .
H26 H 0.4037 0.3158 0.3285 0.062 Uiso 1 1 calc R . .
H27 H 0.5140 0.2993 0.3311 0.062 Uiso 1 1 calc R . .
H28 H 0.4207 0.2759 0.2570 0.062 Uiso 1 1 calc R . .
C63 C 0.83073(12) 0.59956(7) 0.24410(11) 0.0379(4) Uani 1 1 d . . .
H50 H 0.8956 0.6181 0.2572 0.057 Uiso 1 1 calc R . .
H51 H 0.8297 0.5658 0.2098 0.057 Uiso 1 1 calc R . .
H52 H 0.8189 0.5884 0.2964 0.057 Uiso 1 1 calc R . .
C64 C 0.11300(16) 0.26165(8) 0.04337(13) 0.0504(5) Uani 1 1 d . . .
H65 H 0.0653 0.2730 0.0717 0.076 Uiso 1 1 calc R . .
H66 H 0.1714 0.2447 0.0844 0.076 Uiso 1 1 calc R . .
H67 H 0.0821 0.2339 -0.0006 0.076 Uiso 1 1 calc R . .
C67 C 0.13192(16) 0.53558(7) 0.10302(12) 0.0459(5) Uani 1 1 d . . .
H53 H 0.1957 0.5473 0.0974 0.069 Uiso 1 1 calc R . .
H54 H 0.0976 0.5688 0.1157 0.069 Uiso 1 1 calc R . .
H55 H 0.0909 0.5183 0.0503 0.069 Uiso 1 1 calc R . .
C66 C 0.05299(14) 0.47818(8) 0.19016(14) 0.0477(5) Uani 1 1 d . . .
H68 H 0.0237 0.5129 0.2043 0.072 Uiso 1 1 calc R . .
H69 H 0.0662 0.4513 0.2370 0.072 Uiso 1 1 calc R . .
H70 H 0.0067 0.4610 0.1397 0.072 Uiso 1 1 calc R . .
C65 C -0.14486(15) 0.37480(11) 0.62636(14) 0.0596(6) Uani 1 1 d . . .
H74 H -0.2032 0.3511 0.6002 0.089 Uiso 1 1 calc R . .
H75 H -0.1655 0.4145 0.6266 0.089 Uiso 1 1 calc R . .
H76 H -0.1127 0.3621 0.6842 0.089 Uiso 1 1 calc R . .

loop_
_atom_site_aniso_label
_atom_site_aniso_U_11
_atom_site_aniso_U_22
_atom_site_aniso_U_33
_atom_site_aniso_U_23
_atom_site_aniso_U_13
_atom_site_aniso_U_12
N2 0.0241(6) 0.0175(5) 0.0187(6) -0.0032(4) 0.0081(5) -0.0038(4)
C1 0.0191(7) 0.0171(6) 0.0195(7) -0.0005(5) 0.0060(5) 0.0006(5)
C2 0.0186(7) 0.0177(6) 0.0183(7) 0.0001(5) 0.0045(5) 0.0003(5)
C3 0.0243(7) 0.0200(6) 0.0248(7) 0.0003(5) 0.0124(6) -0.0043(5)
C4 0.0210(7) 0.0184(6) 0.0216(7) -0.0022(5) 0.0071(6) -0.0010(5)
C5 0.0176(7) 0.0172(6) 0.0199(7) 0.0000(5) 0.0053(5) 0.0009(5)
C6 0.0263(8) 0.0216(7) 0.0297(8) -0.0047(6) 0.0114(6) -0.0075(5)
C7 0.0283(8) 0.0240(7) 0.0234(7) -0.0018(5) 0.0131(6) -0.0024(6)
C8 0.0260(8) 0.0218(6) 0.0252(7) -0.0067(5) 0.0110(6) -0.0047(5)
C9 0.0201(7) 0.0168(6) 0.0176(6) -0.0003(5) 0.0054(5) 0.0001(5)
C10 0.0252(8) 0.0234(7) 0.0218(7) -0.0041(5) 0.0070(6) -0.0046(5)
C11 0.0239(7) 0.0252(7) 0.0231(7) -0.0028(5) 0.0089(6) -0.0046(5)
C12 0.0261(7) 0.0214(6) 0.0219(7) -0.0059(5) 0.0103(6) -0.0029(5)
C13 0.0210(7) 0.0192(6) 0.0231(7) 0.0000(5) 0.0093(6) -0.0002(5)
C14 0.0243(7) 0.0190(6) 0.0186(7) -0.0021(5) 0.0067(6) -0.0011(5)
C15 0.0205(7) 0.0186(6) 0.0181(6) -0.0007(5) 0.0082(5) -0.0034(5)
C16 0.0253(7) 0.0190(6) 0.0239(7) -0.0036(5) 0.0095(6) -0.0008(5)
C17 0.0248(7) 0.0227(7) 0.0280(8) -0.0054(6) 0.0125(6) -0.0056(5)
C18 0.0230(7) 0.0247(7) 0.0227(7) -0.0018(5) 0.0095(6) -0.0044(5)
C19 0.0237(7) 0.0217(7) 0.0227(7) 0.0001(5) 0.0096(6) -0.0003(5)
C20 0.0219(7) 0.0200(6) 0.0201(7) 0.0003(5) 0.0085(6) -0.0026(5)
C21 0.0253(8) 0.0325(8) 0.0398(9) 0.0018(7) 0.0073(7) -0.0022(6)
C22 0.0265(8) 0.0376(9) 0.0432(10) -0.0111(7) 0.0161(7) -0.0019(6)
C23 0.0272(8) 0.0281(7) 0.0240(7) -0.0037(6) 0.0114(6) -0.0068(6)
C24 0.0230(7) 0.0214(6) 0.0269(7) 0.0006(5) 0.0113(6) -0.0048(5)
C25 0.0233(7) 0.0220(6) 0.0213(7) -0.0012(5) 0.0071(6) -0.0004(5)
C26 0.0250(7) 0.0248(7) 0.0215(7) -0.0030(5) 0.0120(6) -0.0034(5)
C27 0.0272(8) 0.0269(7) 0.0282(8) -0.0012(6) 0.0079(6) -0.0004(6)
C28 0.0407(10) 0.0328(8) 0.0343(9) 0.0058(7) 0.0200(8) -0.0008(7)
C29 0.0259(8) 0.0273(7) 0.0244(7) -0.0011(6) 0.0087(6) -0.0037(6)
C30 0.0203(7) 0.0272(7) 0.0220(7) -0.0029(6) 0.0015(6) -0.0006(5)
C31 0.0281(8) 0.0289(7) 0.0295(8) -0.0058(6) 0.0142(7) -0.0080(6)
C32 0.0310(8) 0.0233(7) 0.0313(8) -0.0025(6) 0.0134(7) -0.0038(6)
C33 0.0487(10) 0.0300(8) 0.0307(8) -0.0145(6) 0.0234(8) -0.0171(7)
C34 0.0342(9) 0.0361(8) 0.0245(8) -0.0064(6) 0.0142(7) -0.0054(7)
C35 0.0242(7) 0.0227(7) 0.0351(8) 0.0002(6) 0.0160(6) -0.0003(5)
C36 0.0468(10) 0.0369(9) 0.0216(8) 0.0010(6) 0.0124(7) 0.0003(7)
C37 0.0300(9) 0.0287(8) 0.0489(10) -0.0001(7) 0.0159(8) 0.0024(6)
B8 0.0201(8) 0.0223(7) 0.0224(8) 0.0013(6) 0.0072(6) -0.0002(6)
C39 0.0296(8) 0.0307(8) 0.0267(8) -0.0107(6) 0.0042(7) -0.0023(6)
C40 0.0312(8) 0.0283(7) 0.0246(7) -0.0041(6) 0.0095(6) -0.0065(6)
C41 0.0260(8) 0.0260(7) 0.0361(8) -0.0072(6) 0.0126(7) -0.0040(6)
B11 0.0193(7) 0.0162(7) 0.0199(7) 0.0001(5) 0.0061(6) 0.0012(5)
C43 0.0256(8) 0.0375(9) 0.0356(9) -0.0026(7) 0.0112(7) 0.0028(6)
C44 0.0245(8) 0.0261(7) 0.0272(8) -0.0026(6) 0.0106(6) -0.0032(6)
C45 0.0340(9) 0.0426(9) 0.0319(9) -0.0035(7) 0.0178(7) -0.0093(7)
C46 0.0249(8) 0.0295(8) 0.0292(8) -0.0026(6) 0.0080(6) -0.0067(6)
C47 0.0258(8) 0.0234(7) 0.0257(7) 0.0016(5) 0.0104(6) -0.0044(5)
C48 0.0301(8) 0.0321(8) 0.0230(7) 0.0030(6) 0.0088(6) 0.0020(6)
C49 0.0248(8) 0.0287(8) 0.0366(9) -0.0029(6) 0.0075(7) -0.0019(6)
C50 0.0283(8) 0.0312(8) 0.0319(8) -0.0099(6) 0.0119(7) -0.0030(6)
C51 0.0260(8) 0.0265(7) 0.0263(8) -0.0050(6) 0.0044(6) 0.0041(6)
C52 0.0425(10) 0.0337(9) 0.0475(10) -0.0124(7) 0.0228(8) -0.0021(7)
C53 0.0296(8) 0.0241(7) 0.0326(8) -0.0006(6) 0.0107(7) 0.0009(6)
C54 0.0396(10) 0.0256(8) 0.0549(11) 0.0004(7) 0.0162(8) -0.0075(7)
C55 0.0311(9) 0.0311(8) 0.0347(9) -0.0011(7) 0.0055(7) 0.0003(6)
C56 0.0388(10) 0.0445(10) 0.0353(10) -0.0161(8) -0.0040(8) 0.0008(8)
C57 0.0224(7) 0.0222(7) 0.0245(7) -0.0011(5) 0.0060(6) 0.0006(5)
C58 0.0287(9) 0.0530(10) 0.0370(9) -0.0116(8) 0.0175(7) -0.0067(7)
C59 0.0336(8) 0.0239(7) 0.0318(8) -0.0033(6) 0.0183(7) -0.0046(6)
C60 0.0445(10) 0.0393(9) 0.0393(10) -0.0115(7) 0.0159(8) 0.0044(8)
B9 0.0224(8) 0.0255(8) 0.0178(7) -0.0005(6) 0.0046(6) -0.0044(6)
C62 0.0352(9) 0.0429(10) 0.0425(10) 0.0186(8) 0.0082(8) 0.0059(7)
C63 0.0268(8) 0.0321(8) 0.0478(10) 0.0053(7) 0.0017(7) -0.0045(7)
C64 0.0573(12) 0.0360(9) 0.0496(11) -0.0095(8) 0.0050(10) -0.0201(9)
C67 0.0615(13) 0.0310(9) 0.0487(11) 0.0067(8) 0.0226(10) 0.0141(8)
C66 0.0438(11) 0.0403(10) 0.0689(13) -0.0045(9) 0.0319(10) 0.0072(8)
C65 0.0429(12) 0.0916(17) 0.0566(13) -0.0035(12) 0.0335(10) 0.0039(11)

loop_
_atom_type_symbol
_atom_type_description
_atom_type_scat_dispersion_real
_atom_type_scat_dispersion_imag
_atom_type_scat_source
C C 0.0033 0.0016 'International Tables Vol C Tables 4.2.6.8 and 6.1.1.4'
H H 0.0000 0.0000 'International Tables Vol C Tables 4.2.6.8 and 6.1.1.4'
B B 0.0013 0.0007 'International Tables Vol C Tables 4.2.6.8 and 6.1.1.4'
N N 0.0061 0.0033 'International Tables Vol C Tables 4.2.6.8 and 6.1.1.4'

loop_
_geom_angle_atom_site_label_1
_geom_angle_atom_site_label_2
_geom_angle_atom_site_label_3
_geom_angle
_geom_angle_site_symmetry_1
_geom_angle_site_symmetry_3
_geom_angle_publ_flag
C5 N2 C2 122.76(11) . . ?
C5 N2 C33 118.76(11) . . ?
C2 N2 C33 118.48(11) . . ?
C4 C1 C5 118.06(12) . . ?
C4 C1 B11 121.11(12) . . ?
C5 C1 B11 120.82(11) . . ?
N2 C2 C8 119.85(12) . . ?
N2 C2 C9 121.24(11) . . ?
C8 C2 C9 118.89(12) . . ?
C47 C3 C24 117.95(13) . . ?
C47 C3 B8 121.84(13) . . ?
C24 C3 B8 120.12(12) . . ?
C13 C4 C1 124.20(12) . . ?
C13 C4 H1 117.9 . . ?
C1 C4 H1 117.9 . . ?
N2 C5 C12 120.96(11) . . ?
N2 C5 C1 120.33(11) . . ?
C12 C5 C1 118.71(12) . . ?
C8 C6 C19 122.84(13) . . ?
C8 C6 H2 118.6 . . ?
C19 C6 H2 118.6 . . ?
C12 C7 C13 122.81(12) . . ?
C12 C7 H3 118.6 . . ?
C13 C7 H3 118.6 . . ?
C6 C8 C2 120.46(12) . . ?
C6 C8 H4 119.8 . . ?
C2 C8 H4 119.8 . . ?
C14 C9 C2 117.66(12) . . ?
C14 C9 B11 122.61(12) . . ?
C2 C9 B11 119.71(11) . . ?
C16 C10 C30 118.10(13) . . ?
C16 C10 C39 118.72(13) . . ?
C30 C10 C39 123.13(13) . . ?
C27 C11 C18 120.62(13) . . ?
C27 C11 C48 116.40(13) . . ?
C18 C11 C48 122.95(12) . . ?
C7 C12 C5 120.66(12) . . ?
C7 C12 H5 119.7 . . ?
C5 C12 H5 119.7 . . ?
C4 C13 C7 115.46(12) . . ?
C4 C13 B8 120.32(12) . . ?
C7 C13 B8 124.22(12) . . ?
C19 C14 C9 124.35(12) . . ?
C19 C14 H6 117.8 . . ?
C9 C14 H6 117.8 . . ?
C25 C15 C20 118.56(12) . . ?
C25 C15 B11 118.35(11) . . ?
C20 C15 B11 122.87(12) . . ?
C10 C16 C20 122.15(13) . . ?
C10 C16 H7 118.9 . . ?
C20 C16 H7 118.9 . . ?
C31 C17 C41 118.01(13) . . ?
C31 C17 B8 120.96(13) . . ?
C41 C17 B8 121.03(13) . . ?
C11 C18 C23 117.13(13) . . ?
C11 C18 B9 121.41(12) . . ?
C23 C18 B9 121.21(13) . . ?
C14 C19 C6 115.54(12) . . ?
C14 C19 B9 124.64(12) . . ?
C6 C19 B9 119.76(12) . . ?
C16 C20 C15 119.67(13) . . ?
C16 C20 C57 119.07(12) . . ?
C15 C20 C57 121.22(12) . . ?
C44 C21 H56 109.5 . . ?
C44 C21 H57 109.5 . . ?
H56 C21 H57 109.5 . . ?
C44 C21 H58 109.5 . . ?
H56 C21 H58 109.5 . . ?
H57 C21 H58 109.5 . . ?
C58 C22 C41 122.02(15) . . ?
C58 C22 H8 119.0 . . ?
C41 C22 H8 119.0 . . ?
C34 C23 C18 120.10(14) . . ?
C34 C23 C36 117.45(13) . . ?
C18 C23 C36 122.44(13) . . ?
C35 C24 C3 120.09(13) . . ?
C35 C24 C49 117.60(13) . . ?
C3 C24 C49 122.30(13) . . ?
C30 C25 C15 119.95(12) . . ?
C30 C25 C51 118.74(13) . . ?
C15 C25 C51 121.30(12) . . ?
C44 C26 C29 118.46(13) . . ?
C44 C26 B9 121.20(12) . . ?
C29 C26 B9 120.30(13) . . ?
C50 C27 C11 122.10(14) . . ?
C50 C27 H9 119.0 . . ?
C11 C27 H9 119.0 . . ?
C31 C28 H15 109.5 . . ?
C31 C28 H16 109.5 . . ?
H15 C28 H16 109.5 . . ?
C31 C28 H17 109.5 . . ?
H15 C28 H17 109.5 . . ?
H16 C28 H17 109.5 . . ?
C46 C29 C26 119.46(14) . . ?
C46 C29 C63 119.64(13) . . ?
C26 C29 C63 120.89(13) . . ?
C10 C30 C25 121.55(13) . . ?
C10 C30 H10 119.2 . . ?
C25 C30 H10 119.2 . . ?
C45 C31 C17 119.74(14) . . ?
C45 C31 C28 117.59(14) . . ?
C17 C31 C28 122.57(13) . . ?
C53 C32 C46 117.98(13) . . ?
C53 C32 C54 120.72(14) . . ?
C46 C32 C54 121.29(14) . . ?
N2 C33 H29 109.5 . . ?
N2 C33 H30 109.5 . . ?
H29 C33 H30 109.5 . . ?
N2 C33 H31 109.5 . . ?
H29 C33 H31 109.5 . . ?
H30 C33 H31 109.5 . . ?
C23 C34 C50 122.68(14) . . ?
C23 C34 H18 118.7 . . ?
C50 C34 H18 118.7 . . ?
C59 C35 C24 122.04(14) . . ?
C59 C35 H11 119.0 . . ?
C24 C35 H11 119.0 . . ?
C23 C36 H59 109.5 . . ?
C23 C36 H60 109.5 . . ?
H59 C36 H60 109.5 . . ?
C23 C36 H61 109.5 . . ?
H59 C36 H61 109.5 . . ?
H60 C36 H61 109.5 . . ?
C41 C37 H41 109.5 . . ?
C41 C37 H42 109.5 . . ?
H41 C37 H42 109.5 . . ?
C41 C37 H43 109.5 . . ?
H41 C37 H43 109.5 . . ?
H42 C37 H43 109.5 . . ?
C13 B8 C17 120.41(12) . . ?
C13 B8 C3 116.31(11) . . ?
C17 B8 C3 123.28(12) . . ?
C56 C39 C10 114.22(13) . . ?
C56 C39 C64 110.30(14) . . ?
C10 C39 C64 109.72(13) . . ?
C56 C39 H19 107.4 . . ?
C10 C39 H19 107.4 . . ?
C64 C39 H19 107.4 . . ?
C59 C40 C47 122.08(14) . . ?
C59 C40 H12 119.0 . . ?
C47 C40 H12 119.0 . . ?
C22 C41 C17 120.00(14) . . ?
C22 C41 C37 117.52(14) . . ?
C17 C41 C37 122.40(13) . . ?
C9 B11 C1 113.99(12) . . ?
C9 B11 C15 126.36(12) . . ?
C1 B11 C15 119.61(11) . . ?
C57 C43 H32 109.5 . . ?
C57 C43 H33 109.5 . . ?
H32 C43 H33 109.5 . . ?
C57 C43 H34 109.5 . . ?
H32 C43 H34 109.5 . . ?
H33 C43 H34 109.5 . . ?
C53 C44 C26 120.23(13) . . ?
C53 C44 C21 118.19(14) . . ?
C26 C44 C21 121.47(13) . . ?
C58 C45 C31 122.25(15) . . ?
C58 C45 H20 118.9 . . ?
C31 C45 H20 118.9 . . ?
C32 C46 C29 122.16(14) . . ?
C32 C46 H13 118.9 . . ?
C29 C46 H13 118.9 . . ?
C40 C47 C3 120.09(14) . . ?
C40 C47 C55 119.06(13) . . ?
C3 C47 C55 120.79(13) . . ?
C11 C48 H35 109.5 . . ?
C11 C48 H36 109.5 . . ?
H35 C48 H36 109.5 . . ?
C11 C48 H37 109.5 . . ?
H35 C48 H37 109.5 . . ?
H36 C48 H37 109.5 . . ?
C24 C49 H44 109.5 . . ?
C24 C49 H45 109.5 . . ?
H44 C49 H45 109.5 . . ?
C24 C49 H46 109.5 . . ?
H44 C49 H46 109.5 . . ?
H45 C49 H46 109.5 . . ?
C27 C50 C34 117.30(13) . . ?
C27 C50 C60 121.46(15) . . ?
C34 C50 C60 121.23(14) . . ?
C67 C51 C66 110.64(14) . . ?
C67 C51 C25 111.59(13) . . ?
C66 C51 C25 112.45(13) . . ?
C67 C51 H21 107.3 . . ?
C66 C51 H21 107.3 . . ?
C25 C51 H21 107.3 . . ?
C59 C52 H47 109.5 . . ?
C59 C52 H48 109.5 . . ?
H47 C52 H48 109.5 . . ?
C59 C52 H49 109.5 . . ?
H47 C52 H49 109.5 . . ?
H48 C52 H49 109.5 . . ?
C32 C53 C44 121.64(14) . . ?
C32 C53 H14 119.2 . . ?
C44 C53 H14 119.2 . . ?
C32 C54 H71 109.5 . . ?
C32 C54 H72 109.5 . . ?
H71 C54 H72 109.5 . . ?
C32 C54 H73 109.5 . . ?
H71 C54 H73 109.5 . . ?
H72 C54 H73 109.5 . . ?
C47 C55 H38 109.5 . . ?
C47 C55 H39 109.5 . . ?
H38 C55 H39 109.5 . . ?
C47 C55 H40 109.5 . . ?
H38 C55 H40 109.5 . . ?
H39 C55 H40 109.5 . . ?
C39 C56 H22 109.5 . . ?
C39 C56 H23 109.5 . . ?
H22 C56 H23 109.5 . . ?
C39 C56 H24 109.5 . . ?
H22 C56 H24 109.5 . . ?
H23 C56 H24 109.5 . . ?
C20 C57 C43 112.11(12) . . ?
C20 C57 C62 110.56(12) . . ?
C43 C57 C62 110.87(13) . . ?
C20 C57 H25 107.7 . . ?
C43 C57 H25 107.7 . . ?
C62 C57 H25 107.7 . . ?
C45 C58 C22 117.95(14) . . ?
C45 C58 C65 120.50(17) . . ?
C22 C58 C65 121.55(17) . . ?
C35 C59 C40 117.70(13) . . ?
C35 C59 C52 120.76(14) . . ?
C40 C59 C52 121.50(14) . . ?
C50 C60 H62 109.5 . . ?
C50 C60 H63 109.5 . . ?
H62 C60 H63 109.5 . . ?
C50 C60 H64 109.5 . . ?
H62 C60 H64 109.5 . . ?
H63 C60 H64 109.5 . . ?
C19 B9 C18 122.07(12) . . ?
C19 B9 C26 116.22(12) . . ?
C18 B9 C26 121.52(12) . . ?
C57 C62 H26 109.5 . . ?
C57 C62 H27 109.5 . . ?
H26 C62 H27 109.5 . . ?
C57 C62 H28 109.5 . . ?
H26 C62 H28 109.5 . . ?
H27 C62 H28 109.5 . . ?
C29 C63 H50 109.5 . . ?
C29 C63 H51 109.5 . . ?
H50 C63 H51 109.5 . . ?
C29 C63 H52 109.5 . . ?
H50 C63 H52 109.5 . . ?
H51 C63 H52 109.5 . . ?
C39 C64 H65 109.5 . . ?
C39 C64 H66 109.5 . . ?
H65 C64 H66 109.5 . . ?
C39 C64 H67 109.5 . . ?
H65 C64 H67 109.5 . . ?
H66 C64 H67 109.5 . . ?
C51 C67 H53 109.5 . . ?
C51 C67 H54 109.5 . . ?
H53 C67 H54 109.5 . . ?
C51 C67 H55 109.5 . . ?
H53 C67 H55 109.5 . . ?
H54 C67 H55 109.5 . . ?
C51 C66 H68 109.5 . . ?
C51 C66 H69 109.5 . . ?
H68 C66 H69 109.5 . . ?
C51 C66 H70 109.5 . . ?
H68 C66 H70 109.5 . . ?
H69 C66 H70 109.5 . . ?
C58 C65 H74 109.5 . . ?
C58 C65 H75 109.5 . . ?
H74 C65 H75 109.5 . . ?
C58 C65 H76 109.5 . . ?
H74 C65 H76 109.5 . . ?
H75 C65 H76 109.5 . . ?

loop_
_geom_bond_atom_site_label_1
_geom_bond_atom_site_label_2
_geom_bond_distance
_geom_bond_site_symmetry_2
_geom_bond_publ_flag
N2 C5 1.3967(16) . ?
N2 C2 1.3988(17) . ?
N2 C33 1.4693(17) . ?
C1 C4 1.4078(18) . ?
C1 C5 1.4158(18) . ?
C1 B11 1.5324(19) . ?
C2 C8 1.4077(18) . ?
C2 C9 1.4225(18) . ?
C3 C47 1.409(2) . ?
C3 C24 1.411(2) . ?
C3 B8 1.582(2) . ?
C4 C13 1.3919(18) . ?
C4 H1 0.9500 . ?
C5 C12 1.4094(18) . ?
C6 C8 1.3771(19) . ?
C6 C19 1.4100(19) . ?
C6 H2 0.9500 . ?
C7 C12 1.3750(19) . ?
C7 C13 1.4103(19) . ?
C7 H3 0.9500 . ?
C8 H4 0.9500 . ?
C9 C14 1.4096(18) . ?
C9 B11 1.5294(19) . ?
C10 C16 1.383(2) . ?
C10 C30 1.3897(19) . ?
C10 C39 1.5228(19) . ?
C11 C27 1.391(2) . ?
C11 C18 1.419(2) . ?
C11 C48 1.513(2) . ?
C12 H5 0.9500 . ?
C13 B8 1.555(2) . ?
C14 C19 1.3881(19) . ?
C14 H6 0.9500 . ?
C15 C25 1.408(2) . ?
C15 C20 1.4089(18) . ?
C15 B11 1.578(2) . ?
C16 C20 1.3957(19) . ?
C16 H7 0.9500 . ?
C17 C31 1.418(2) . ?
C17 C41 1.418(2) . ?
C17 B8 1.581(2) . ?
C18 C23 1.4205(19) . ?
C18 B9 1.576(2) . ?
C19 B9 1.567(2) . ?
C20 C57 1.517(2) . ?
C21 C44 1.513(2) . ?
C21 H56 0.9800 . ?
C21 H57 0.9800 . ?
C21 H58 0.9800 . ?
C22 C58 1.390(2) . ?
C22 C41 1.392(2) . ?
C22 H8 0.9500 . ?
C23 C34 1.387(2) . ?
C23 C36 1.508(2) . ?
C24 C35 1.3929(19) . ?
C24 C49 1.511(2) . ?
C25 C30 1.3989(19) . ?
C25 C51 1.5278(19) . ?
C26 C44 1.406(2) . ?
C26 C29 1.413(2) . ?
C26 B9 1.584(2) . ?
C27 C50 1.386(2) . ?
C27 H9 0.9500 . ?
C28 C31 1.507(2) . ?
C28 H15 0.9800 . ?
C28 H16 0.9800 . ?
C28 H17 0.9800 . ?
C29 C46 1.392(2) . ?
C29 C63 1.507(2) . ?
C30 H10 0.9500 . ?
C31 C45 1.397(2) . ?
C32 C53 1.383(2) . ?
C32 C46 1.392(2) . ?
C32 C54 1.514(2) . ?
C33 H29 0.9800 . ?
C33 H30 0.9800 . ?
C33 H31 0.9800 . ?
C34 C50 1.391(2) . ?
C34 H18 0.9500 . ?
C35 C59 1.384(2) . ?
C35 H11 0.9500 . ?
C36 H59 0.9800 . ?
C36 H60 0.9800 . ?
C36 H61 0.9800 . ?
C37 C41 1.511(2) . ?
C37 H41 0.9800 . ?
C37 H42 0.9800 . ?
C37 H43 0.9800 . ?
C39 C56 1.517(2) . ?
C39 C64 1.529(2) . ?
C39 H19 1.0000 . ?
C40 C59 1.388(2) . ?
C40 C47 1.391(2) . ?
C40 H12 0.9500 . ?
C43 C57 1.524(2) . ?
C43 H32 0.9800 . ?
C43 H33 0.9800 . ?
C43 H34 0.9800 . ?
C44 C53 1.395(2) . ?
C45 C58 1.383(2) . ?
C45 H20 0.9500 . ?
C46 H13 0.9500 . ?
C47 C55 1.512(2) . ?
C48 H35 0.9800 . ?
C48 H36 0.9800 . ?
C48 H37 0.9800 . ?
C49 H44 0.9800 . ?
C49 H45 0.9800 . ?
C49 H46 0.9800 . ?
C50 C60 1.506(2) . ?
C51 C67 1.521(2) . ?
C51 C66 1.521(2) . ?
C51 H21 1.0000 . ?
C52 C59 1.505(2) . ?
C52 H47 0.9800 . ?
C52 H48 0.9800 . ?
C52 H49 0.9800 . ?
C53 H14 0.9500 . ?
C54 H71 0.9800 . ?
C54 H72 0.9800 . ?
C54 H73 0.9800 . ?
C55 H38 0.9800 . ?
C55 H39 0.9800 . ?
C55 H40 0.9800 . ?
C56 H22 0.9800 . ?
C56 H23 0.9800 . ?
C56 H24 0.9800 . ?
C57 C62 1.534(2) . ?
C57 H25 1.0000 . ?
C58 C65 1.512(2) . ?
C60 H62 0.9800 . ?
C60 H63 0.9800 . ?
C60 H64 0.9800 . ?
C62 H26 0.9800 . ?
C62 H27 0.9800 . ?
C62 H28 0.9800 . ?
C63 H50 0.9800 . ?
C63 H51 0.9800 . ?
C63 H52 0.9800 . ?
C64 H65 0.9800 . ?
C64 H66 0.9800 . ?
C64 H67 0.9800 . ?
C67 H53 0.9800 . ?
C67 H54 0.9800 . ?
C67 H55 0.9800 . ?
C66 H68 0.9800 . ?
C66 H69 0.9800 . ?
C66 H70 0.9800 . ?
C65 H74 0.9800 . ?
C65 H75 0.9800 . ?
C65 H76 0.9800 . ?

loop_
_geom_torsion_atom_site_label_1
_geom_torsion_atom_site_label_2
_geom_torsion_atom_site_label_3
_geom_torsion_atom_site_label_4
_geom_torsion
_geom_torsion_site_symmetry_1
_geom_torsion_site_symmetry_2
_geom_torsion_site_symmetry_3
_geom_torsion_site_symmetry_4
_geom_torsion_publ_flag
C5 N2 C2 C8 -174.89(12) . . . . ?
C33 N2 C2 C8 4.13(19) . . . . ?
C5 N2 C2 C9 6.52(19) . . . . ?
C33 N2 C2 C9 -174.47(13) . . . . ?
C5 C1 C4 C13 2.9(2) . . . . ?
B11 C1 C4 C13 -175.85(13) . . . . ?
C2 N2 C5 C12 174.94(12) . . . . ?
C33 N2 C5 C12 -4.1(2) . . . . ?
C2 N2 C5 C1 -5.63(19) . . . . ?
C33 N2 C5 C1 175.36(13) . . . . ?
C4 C1 C5 N2 177.71(12) . . . . ?
B11 C1 C5 N2 -3.58(19) . . . . ?
C4 C1 C5 C12 -2.86(19) . . . . ?
B11 C1 C5 C12 175.85(12) . . . . ?
C19 C6 C8 C2 -3.0(2) . . . . ?
N2 C2 C8 C6 179.56(13) . . . . ?
C9 C2 C8 C6 -1.8(2) . . . . ?
N2 C2 C9 C14 -177.00(12) . . . . ?
C8 C2 C9 C14 4.39(19) . . . . ?
N2 C2 C9 B11 1.89(19) . . . . ?
C8 C2 C9 B11 -176.72(12) . . . . ?
C13 C7 C12 C5 2.0(2) . . . . ?
N2 C5 C12 C7 -179.98(13) . . . . ?
C1 C5 C12 C7 0.6(2) . . . . ?
C1 C4 C13 C7 -0.4(2) . . . . ?
C1 C4 C13 B8 179.01(13) . . . . ?
C12 C7 C13 C4 -2.0(2) . . . . ?
C12 C7 C13 B8 178.55(14) . . . . ?
C2 C9 C14 C19 -2.5(2) . . . . ?
B11 C9 C14 C19 178.61(13) . . . . ?
C30 C10 C16 C20 1.3(2) . . . . ?
C39 C10 C16 C20 -176.29(13) . . . . ?
C27 C11 C18 C23 1.8(2) . . . . ?
C48 C11 C18 C23 179.55(13) . . . . ?
C27 C11 C18 B9 -172.49(13) . . . . ?
C48 C11 C18 B9 5.2(2) . . . . ?
C9 C14 C19 C6 -1.9(2) . . . . ?
C9 C14 C19 B9 175.46(13) . . . . ?
C8 C6 C19 C14 4.8(2) . . . . ?
C8 C6 C19 B9 -172.77(14) . . . . ?
C10 C16 C20 C15 0.1(2) . . . . ?
C10 C16 C20 C57 177.66(13) . . . . ?
C25 C15 C20 C16 -1.12(19) . . . . ?
B11 C15 C20 C16 173.43(12) . . . . ?
C25 C15 C20 C57 -178.61(12) . . . . ?
B11 C15 C20 C57 -4.06(19) . . . . ?
C11 C18 C23 C34 0.3(2) . . . . ?
B9 C18 C23 C34 174.67(13) . . . . ?
C11 C18 C23 C36 179.29(14) . . . . ?
B9 C18 C23 C36 -6.4(2) . . . . ?
C47 C3 C24 C35 -2.48(19) . . . . ?
B8 C3 C24 C35 -179.17(12) . . . . ?
C47 C3 C24 C49 178.57(13) . . . . ?
B8 C3 C24 C49 1.88(19) . . . . ?
C20 C15 C25 C30 0.74(19) . . . . ?
B11 C15 C25 C30 -174.06(12) . . . . ?
C20 C15 C25 C51 -179.19(12) . . . . ?
B11 C15 C25 C51 6.01(19) . . . . ?
C18 C11 C27 C50 -2.5(2) . . . . ?
C48 C11 C27 C50 179.64(14) . . . . ?
C44 C26 C29 C46 1.5(2) . . . . ?
B9 C26 C29 C46 -176.29(13) . . . . ?
C44 C26 C29 C63 -179.13(14) . . . . ?
B9 C26 C29 C63 3.1(2) . . . . ?
C16 C10 C30 C25 -1.6(2) . . . . ?
C39 C10 C30 C25 175.79(13) . . . . ?
C15 C25 C30 C10 0.7(2) . . . . ?
C51 C25 C30 C10 -179.41(13) . . . . ?
C41 C17 C31 C45 -0.3(2) . . . . ?
B8 C17 C31 C45 179.09(14) . . . . ?
C41 C17 C31 C28 -176.60(14) . . . . ?
B8 C17 C31 C28 2.8(2) . . . . ?
C18 C23 C34 C50 -2.0(2) . . . . ?
C36 C23 C34 C50 179.00(15) . . . . ?
C3 C24 C35 C59 1.6(2) . . . . ?
C49 C24 C35 C59 -179.42(13) . . . . ?
C4 C13 B8 C17 -154.44(13) . . . . ?
C7 C13 B8 C17 25.0(2) . . . . ?
C4 C13 B8 C3 25.30(19) . . . . ?
C7 C13 B8 C3 -155.30(13) . . . . ?
C31 C17 B8 C13 -124.95(15) . . . . ?
C41 C17 B8 C13 54.4(2) . . . . ?
C31 C17 B8 C3 55.3(2) . . . . ?
C41 C17 B8 C3 -125.29(15) . . . . ?
C47 C3 B8 C13 -113.42(15) . . . . ?
C24 C3 B8 C13 63.13(17) . . . . ?
C47 C3 B8 C17 66.31(19) . . . . ?
C24 C3 B8 C17 -117.14(15) . . . . ?
C16 C10 C39 C56 -160.68(14) . . . . ?
C30 C10 C39 C56 21.9(2) . . . . ?
C16 C10 C39 C64 74.90(18) . . . . ?
C30 C10 C39 C64 -102.51(17) . . . . ?
C58 C22 C41 C17 1.0(2) . . . . ?
C58 C22 C41 C37 177.68(15) . . . . ?
C31 C17 C41 C22 0.1(2) . . . . ?
B8 C17 C41 C22 -179.33(14) . . . . ?
C31 C17 C41 C37 -176.45(14) . . . . ?
B8 C17 C41 C37 4.2(2) . . . . ?
C14 C9 B11 C1 168.90(12) . . . . ?
C2 C9 B11 C1 -9.93(18) . . . . ?
C14 C9 B11 C15 -13.6(2) . . . . ?
C2 C9 B11 C15 167.59(12) . . . . ?
C4 C1 B11 C9 -170.47(12) . . . . ?
C5 C1 B11 C9 10.85(18) . . . . ?
C4 C1 B11 C15 11.82(19) . . . . ?
C5 C1 B11 C15 -166.85(12) . . . . ?
C25 C15 B11 C9 -104.47(16) . . . . ?
C20 C15 B11 C9 80.97(18) . . . . ?
C25 C15 B11 C1 72.93(16) . . . . ?
C20 C15 B11 C1 -101.64(15) . . . . ?
C29 C26 C44 C53 0.9(2) . . . . ?
B9 C26 C44 C53 178.60(13) . . . . ?
C29 C26 C44 C21 176.91(13) . . . . ?
B9 C26 C44 C21 -5.4(2) . . . . ?
C17 C31 C45 C58 -0.5(2) . . . . ?
C28 C31 C45 C58 175.97(15) . . . . ?
C53 C32 C46 C29 0.9(2) . . . . ?
C54 C32 C46 C29 -178.30(15) . . . . ?
C26 C29 C46 C32 -2.4(2) . . . . ?
C63 C29 C46 C32 178.16(14) . . . . ?
C59 C40 C47 C3 0.6(2) . . . . ?
C59 C40 C47 C55 177.83(14) . . . . ?
C24 C3 C47 C40 1.41(19) . . . . ?
B8 C3 C47 C40 178.04(12) . . . . ?
C24 C3 C47 C55 -175.74(13) . . . . ?
B8 C3 C47 C55 0.9(2) . . . . ?
C11 C27 C50 C34 0.9(2) . . . . ?
C11 C27 C50 C60 -179.74(14) . . . . ?
C23 C34 C50 C27 1.4(2) . . . . ?
C23 C34 C50 C60 -178.00(15) . . . . ?
C30 C25 C51 C67 -66.68(18) . . . . ?
C15 C25 C51 C67 113.24(16) . . . . ?
C30 C25 C51 C66 58.33(18) . . . . ?
C15 C25 C51 C66 -121.74(16) . . . . ?
C46 C32 C53 C44 1.5(2) . . . . ?
C54 C32 C53 C44 -179.27(15) . . . . ?
C26 C44 C53 C32 -2.4(2) . . . . ?
C21 C44 C53 C32 -178.57(14) . . . . ?
C16 C20 C57 C43 54.33(17) . . . . ?
C15 C20 C57 C43 -128.16(13) . . . . ?
C16 C20 C57 C62 -69.93(17) . . . . ?
C15 C20 C57 C62 107.58(15) . . . . ?
C31 C45 C58 C22 1.5(2) . . . . ?
C31 C45 C58 C65 -178.41(17) . . . . ?
C41 C22 C58 C45 -1.8(2) . . . . ?
C41 C22 C58 C65 178.17(17) . . . . ?
C24 C35 C59 C40 0.5(2) . . . . ?
C24 C35 C59 C52 -177.40(13) . . . . ?
C47 C40 C59 C35 -1.6(2) . . . . ?
C47 C40 C59 C52 176.27(14) . . . . ?
C14 C19 B9 C18 -36.7(2) . . . . ?
C6 C19 B9 C18 140.58(14) . . . . ?
C14 C19 B9 C26 148.16(14) . . . . ?
C6 C19 B9 C26 -34.54(19) . . . . ?
C11 C18 B9 C19 -46.4(2) . . . . ?
C23 C18 B9 C19 139.57(14) . . . . ?
C11 C18 B9 C26 128.52(14) . . . . ?
C23 C18 B9 C26 -45.6(2) . . . . ?
C44 C26 B9 C19 -65.67(18) . . . . ?
C29 C26 B9 C19 112.02(15) . . . . ?
C44 C26 B9 C18 119.17(15) . . . . ?
C29 C26 B9 C18 -63.13(18) . . . . ?

loop_
_cod_related_entry_id
_cod_related_entry_database
_cod_related_entry_code
1 ChemSpider 30653112
